data_7233618
loop_
_publ_author_name
'Huabin Zhang'
'Xiaochen Shan'
'Zuju Ma'
'Liujiang Zhou'
'Mingjian Zhang'
'Ping Lin'
'Shengmin Hu'
'En Ma'
'Renfu Li'
'Shaowu Du'

_publ_section_title
;
 A highly luminescent chameleon: fine-tuned emission trajectory and
 controllable energy transfer
;
_journal_name_full 'Journal of Materials Chemistry C'
_journal_page_first 1367
_journal_page_last 1371
_journal_paper_doi 10.1039/C3TC31624F
_journal_volume 2
_journal_year 2014
_chemical_formula_moiety 'C31 H27 O8 S2 Tb'
_chemical_formula_sum 'C31 H27 N0 O8 S2 Tb'
_chemical_formula_weight 750.57
_space_group_IT_number 15
_space_group_name_Hall '-C 2yc'
_space_group_name_H-M_alt 'C 1 2/c 1'
_symmetry_cell_setting monoclinic
_symmetry_space_group_name_Hall '-C 2yc'
_symmetry_space_group_name_H-M 'C 1 2/c 1'
_atom_sites_solution_hydrogens geom
_atom_sites_solution_primary direct
_atom_sites_solution_secondary difmap
_cell_angle_alpha 90.00
_cell_angle_beta 107.238(4)
_cell_angle_gamma 90.00
_cell_formula_units_Z 8
_cell_length_a 33.182(9)
_cell_length_b 10.296(2)
_cell_length_c 27.814(6)
_cell_measurement_reflns_used 10885
_cell_measurement_temperature 293(2)
_cell_measurement_theta_max 27.5089
_cell_measurement_theta_min 2.8663
_cell_volume 9076(4)
_computing_structure_refinement 'SHELXL-97 (Sheldrick, 1997)'
_computing_structure_solution 'SHELXS-97 (Sheldrick, 1990)'
_diffrn_ambient_temperature 293(2)
_diffrn_detector_area_resol_mean 14.6306
_diffrn_measured_fraction_theta_full 0.993
_diffrn_measured_fraction_theta_max 0.993
_diffrn_measurement_device_type
;
Mercury70 (2x2 bin mode)
;
_diffrn_measurement_method CCD_Profile_fitting
_diffrn_radiation_monochromator graphite
_diffrn_radiation_source 'fine-focus sealed tube'
_diffrn_radiation_type MoK\a
_diffrn_radiation_wavelength 0.71073
_diffrn_reflns_av_R_equivalents 0.0334
_diffrn_reflns_av_sigmaI/netI 0.0256
_diffrn_reflns_limit_h_max 42
_diffrn_reflns_limit_h_min -42
_diffrn_reflns_limit_k_max 13
_diffrn_reflns_limit_k_min -13
_diffrn_reflns_limit_l_max 36
_diffrn_reflns_limit_l_min -36
_diffrn_reflns_number 48265
_diffrn_reflns_theta_full 27.51
_diffrn_reflns_theta_max 27.51
_diffrn_reflns_theta_min 2.69
_diffrn_standards_number 20668
_exptl_absorpt_coefficient_mu 1.683
_exptl_absorpt_correction_T_max 0.7295
_exptl_absorpt_correction_T_min 0.6321
_exptl_absorpt_correction_type multi-scan
_exptl_crystal_colour White
_exptl_crystal_density_diffrn 1.099
_exptl_crystal_density_method 'not measured'
_exptl_crystal_description Prism
_exptl_crystal_F_000 2992
_exptl_crystal_size_max 0.30
_exptl_crystal_size_mid 0.20
_exptl_crystal_size_min 0.20
_refine_diff_density_max 2.083
_refine_diff_density_min -1.192
_refine_diff_density_rms 0.105
_refine_ls_extinction_method none
_refine_ls_goodness_of_fit_ref 1.063
_refine_ls_hydrogen_treatment mixed
_refine_ls_matrix_type full
_refine_ls_number_parameters 423
_refine_ls_number_reflns 10375
_refine_ls_number_restraints 393
_refine_ls_restrained_S_all 1.104
_refine_ls_R_factor_all 0.0495
_refine_ls_R_factor_gt 0.0433
_refine_ls_shift/su_max 0.001
_refine_ls_shift/su_mean 0.000
_refine_ls_structure_factor_coef Fsqd
_refine_ls_weighting_details 'calc w=1/[\s^2^(Fo^2^)+(0.0000P)^2^+80.0000P] where P=(Fo^2^+2Fc^2^)/3'
_refine_ls_weighting_scheme calc
_refine_ls_wR_factor_gt 0.0912
_refine_ls_wR_factor_ref 0.0939
_reflns_number_gt 8941
_reflns_number_total 10375
_reflns_threshold_expression >2sigma(I)
_cod_data_source_file 1000003.cif
_cod_data_source_block PCOD1000003
_cod_depositor_comments
;
The following automatic conversions were performed:

data item '_exptl_absorpt_correction_type' value 'Multi-scan' was
changed to 'multi-scan' in accordance with the built-in table derived
from the CIF Core dictionary named 'cif_core.dic' version 2.4.5 last
updated on 2014-11-21.

data item '_symmetry_cell_setting' value 'Monoclinic' was changed to
'monoclinic' in accordance with the built-in table derived from the
CIF Core dictionary named 'cif_core.dic' version 2.4.5 last updated
on 2014-11-21.

Automatic conversion script
Id: cif_fix_values 6909 2019-04-08 15:41:33Z antanas 
;
_cod_original_sg_symbol_Hall '-C 2yc '
_cod_original_sg_symbol_H-M C2/c
_cod_database_code 7233618

loop_
_symmetry_equiv_pos_as_xyz
'x, y, z'
'-x, y, -z+1/2'
'x+1/2, y+1/2, z'
'-x+1/2, y+1/2, -z+1/2'
'-x, -y, -z'
'x, -y, z-1/2'
'-x+1/2, -y+1/2, -z'
'x+1/2, -y+1/2, z-1/2'

loop_
_atom_site_label
_atom_site_type_symbol
_atom_site_fract_x
_atom_site_fract_y
_atom_site_fract_z
_atom_site_U_iso_or_equiv
_atom_site_adp_type
_atom_site_occupancy
_atom_site_symmetry_multiplicity
_atom_site_calc_flag
_atom_site_refinement_flags
_atom_site_disorder_assembly
_atom_site_disorder_group
Tb1 Tb 0.555382(6) 0.10622(2) 0.009470(7) 0.03077(6) Uani 1 1 d . . .
O1 O 0.12006(11) 0.6493(4) 0.07696(16) 0.0663(11) Uani 1 1 d . . .
O2 O 0.12437(11) 0.4915(5) 0.02684(15) 0.0788(14) Uani 1 1 d . . .
O3 O 0.44338(10) 0.9509(3) 0.42876(12) 0.0493(8) Uani 1 1 d . . .
O4 O 0.49648(10) 0.8075(3) 0.44841(12) 0.0470(8) Uani 1 1 d . . .
O5 O 0.47439(10) 0.0756(3) 0.03539(12) 0.0460(8) Uani 1 1 d . . .
O6 O 0.52464(10) 0.2203(3) 0.06367(12) 0.0467(8) Uani 1 1 d . . .
C1 C 0.14046(14) 0.5617(6) 0.0643(2) 0.0560(14) Uani 1 1 d . . .
C2 C 0.18552(8) 0.5420(5) 0.09373(16) 0.0688(16) Uani 1 1 d GU . .
C3 C 0.20706(12) 0.6441(4) 0.12294(19) 0.113(3) Uani 1 1 d GU . .
H3A H 0.1929 0.7205 0.1254 0.136 Uiso 1 1 calc R . .
C4 C 0.24977(11) 0.6319(4) 0.14844(18) 0.114(3) Uani 1 1 d GU . .
H4A H 0.2642 0.7003 0.1680 0.136 Uiso 1 1 calc R . .
C5 C 0.27096(8) 0.5177(4) 0.14472(15) 0.0599(15) Uani 1 1 d GU . .
C6 C 0.24943(12) 0.4156(4) 0.11551(18) 0.110(3) Uani 1 1 d GU . .
H6A H 0.2636 0.3391 0.1130 0.132 Uiso 1 1 calc R . .
C7 C 0.20671(11) 0.4277(4) 0.09001(18) 0.108(3) Uani 1 1 d GU . .
H7A H 0.1923 0.3594 0.0705 0.129 Uiso 1 1 calc R . .
C8 C 0.31884(14) 0.5115(6) 0.16921(19) 0.0581(15) Uani 1 1 d . . .
C9 C 0.33748(14) 0.5755(6) 0.21432(19) 0.0587(15) Uani 1 1 d . . .
H9A H 0.3206 0.6221 0.2296 0.070 Uiso 1 1 calc R . .
C10 C 0.38087(14) 0.5710(5) 0.23700(18) 0.0502(13) Uani 1 1 d . . .
C11 C 0.40547(14) 0.5019(5) 0.21288(18) 0.0519(13) Uani 1 1 d . . .
H11A H 0.4346 0.4989 0.2274 0.062 Uiso 1 1 calc R . .
C12 C 0.38753(14) 0.4372(5) 0.16743(18) 0.0504(13) Uani 1 1 d . . .
C13 C 0.34408(15) 0.4427(6) 0.14625(19) 0.0587(15) Uani 1 1 d . . .
H13A H 0.3316 0.3995 0.1161 0.070 Uiso 1 1 calc R . .
C14 C 0.40082(14) 0.6390(5) 0.28543(17) 0.0482(12) Uani 1 1 d . . .
C15 C 0.38274(16) 0.7490(6) 0.2988(2) 0.0698(19) Uani 1 1 d . . .
H15A H 0.3571 0.7784 0.2777 0.084 Uiso 1 1 calc R . .
C16 C 0.40185(16) 0.8161(6) 0.3425(2) 0.0635(16) Uani 1 1 d . . .
H16A H 0.3890 0.8898 0.3506 0.076 Uiso 1 1 calc R . .
C17 C 0.44003(13) 0.7743(5) 0.37443(17) 0.0426(10) Uani 1 1 d . . .
C18 C 0.45839(14) 0.6658(5) 0.36154(17) 0.0495(12) Uani 1 1 d . . .
H18A H 0.4842 0.6372 0.3824 0.059 Uiso 1 1 calc R . .
C19 C 0.43895(14) 0.5984(5) 0.31789(18) 0.0511(13) Uani 1 1 d . . .
H19A H 0.4518 0.5242 0.3102 0.061 Uiso 1 1 calc R . .
C20 C 0.46159(13) 0.8504(5) 0.42111(16) 0.0407(10) Uani 1 1 d . . .
C21 C 0.41435(14) 0.3674(5) 0.14175(18) 0.0482(12) Uani 1 1 d . . .
C22 C 0.45439(14) 0.4123(6) 0.1438(2) 0.0551(14) Uani 1 1 d . . .
H22A H 0.4651 0.4860 0.1626 0.066 Uiso 1 1 calc R . .
C23 C 0.47840(14) 0.3488(5) 0.11831(19) 0.0509(13) Uani 1 1 d . . .
H23A H 0.5051 0.3802 0.1201 0.061 Uiso 1 1 calc R . .
C24 C 0.46332(14) 0.2389(5) 0.09018(17) 0.0413(10) Uani 1 1 d . . .
C25 C 0.42385(15) 0.1933(5) 0.0881(2) 0.0540(13) Uani 1 1 d . . .
H25A H 0.4133 0.1196 0.0692 0.065 Uiso 1 1 calc R . .
C26 C 0.39964(15) 0.2560(6) 0.1139(2) 0.0589(15) Uani 1 1 d . . .
H26A H 0.3732 0.2231 0.1126 0.071 Uiso 1 1 calc R . .
C27 C 0.48928(14) 0.1742(4) 0.06131(15) 0.0383(9) Uani 1 1 d . . .
O7 O 0.57482(13) 0.3295(4) 0.00366(17) 0.0727(11) Uani 1 1 d DU . .
O8 O 0.58105(16) 0.1263(5) -0.06163(17) 0.0841(13) Uani 1 1 d DU . .
S1 S 0.57011(15) 0.4458(4) 0.03530(19) 0.1118(18) Uani 0.562(6) 1 d PDU A 1
C28 C 0.6044(6) 0.5735(17) 0.0328(9) 0.156(7) Uani 0.562(6) 1 d PDU A 1
H28A H 0.6331 0.5452 0.0467 0.235 Uiso 0.562(6) 1 calc PR A 1
H28B H 0.5991 0.6458 0.0519 0.235 Uiso 0.562(6) 1 calc PR A 1
H28C H 0.5997 0.5994 -0.0016 0.235 Uiso 0.562(6) 1 calc PR A 1
C29 C 0.5187(3) 0.5060(16) 0.0058(7) 0.125(5) Uani 0.562(6) 1 d PDU . 1
H29A H 0.5318 0.4267 0.0207 0.187 Uiso 0.562(6) 1 calc PR A 1
H29B H 0.5271 0.5755 0.0297 0.187 Uiso 0.562(6) 1 calc PR A 1
H29C H 0.5271 0.5256 -0.0236 0.187 Uiso 0.562(6) 1 calc PR A 1
S1B S 0.6084(3) 0.4187(10) 0.0329(4) 0.220(4) Uani 0.438(6) 1 d PDU A 2
C28B C 0.6134(8) 0.451(2) 0.0965(6) 0.159(7) Uani 0.438(6) 1 d PDU A 2
H28D H 0.6174 0.3709 0.1150 0.238 Uiso 0.438(6) 1 calc PR A 2
H28E H 0.5882 0.4930 0.0990 0.238 Uiso 0.438(6) 1 calc PR A 2
H28F H 0.6372 0.5067 0.1102 0.238 Uiso 0.438(6) 1 calc PR A 2
C29B C 0.6009(10) 0.5691(17) 0.0022(8) 0.155(8) Uani 0.438(6) 1 d PDU A 2
H29D H 0.5985 0.5568 -0.0327 0.232 Uiso 0.438(6) 1 calc PR A 2
H29E H 0.6245 0.6246 0.0174 0.232 Uiso 0.438(6) 1 calc PR A 2
H29F H 0.5755 0.6085 0.0052 0.232 Uiso 0.438(6) 1 calc PR A 2
S2 S 0.5675(5) 0.1882(14) -0.1122(4) 0.205(4) Uani 0.455(9) 1 d PDU A 1
C30 C 0.6255(7) 0.192(3) -0.1203(11) 0.156(7) Uani 0.455(9) 1 d PDU A 1
H30A H 0.6450 0.2265 -0.0902 0.234 Uiso 0.455(9) 1 calc PR A 1
H30B H 0.6254 0.2468 -0.1484 0.234 Uiso 0.455(9) 1 calc PR A 1
H30C H 0.6338 0.1060 -0.1262 0.234 Uiso 0.455(9) 1 calc PR A 1
C31 C 0.5412(9) 0.127(3) -0.1683(11) 0.195(9) Uani 0.455(9) 1 d PDU A 1
H31A H 0.5115 0.1283 -0.1722 0.292 Uiso 0.455(9) 1 calc PR A 1
H31B H 0.5501 0.0388 -0.1706 0.292 Uiso 0.455(9) 1 calc PR A 1
H31C H 0.5470 0.1778 -0.1944 0.292 Uiso 0.455(9) 1 calc PR A 1
S2B S 0.5888(2) 0.2360(5) -0.0924(2) 0.119(2) Uani 0.545(9) 1 d PDU A 2
C30B C 0.5925(8) 0.158(2) -0.1474(6) 0.160(7) Uani 0.545(9) 1 d PDU A 2
H30D H 0.5652 0.1259 -0.1663 0.239 Uiso 0.545(9) 1 calc PR A 2
H30E H 0.6119 0.0865 -0.1383 0.239 Uiso 0.545(9) 1 calc PR A 2
H30F H 0.6023 0.2184 -0.1676 0.239 Uiso 0.545(9) 1 calc PR A 2
C31B C 0.6411(5) 0.280(3) -0.0593(8) 0.201(8) Uani 0.545(9) 1 d PDU A 2
H31D H 0.6416 0.3202 -0.0280 0.301 Uiso 0.545(9) 1 calc PR A 2
H31E H 0.6516 0.3395 -0.0792 0.301 Uiso 0.545(9) 1 calc PR A 2
H31F H 0.6585 0.2035 -0.0527 0.301 Uiso 0.545(9) 1 calc PR A 2

loop_
_atom_site_aniso_label
_atom_site_aniso_U_11
_atom_site_aniso_U_22
_atom_site_aniso_U_33
_atom_site_aniso_U_23
_atom_site_aniso_U_13
_atom_site_aniso_U_12
Tb1 0.02384(10) 0.03554(11) 0.03085(10) 0.00052(8) 0.00489(7) 0.00206(8)
O1 0.0326(18) 0.068(3) 0.083(3) -0.017(2) -0.0059(18) 0.0029(18)
O2 0.0319(18) 0.129(4) 0.065(2) -0.036(3) -0.0015(17) 0.010(2)
O3 0.0439(18) 0.049(2) 0.0448(18) -0.0196(15) -0.0021(14) 0.0049(15)
O4 0.0375(17) 0.0499(19) 0.0420(17) -0.0122(15) -0.0060(13) -0.0002(15)
O5 0.0497(19) 0.0454(19) 0.0411(17) -0.0147(14) 0.0109(14) 0.0043(15)
O6 0.0388(17) 0.051(2) 0.0546(19) -0.0098(16) 0.0207(15) 0.0017(15)
C1 0.027(2) 0.080(4) 0.057(3) -0.006(3) 0.005(2) 0.000(2)
C2 0.035(3) 0.094(4) 0.067(3) -0.029(3) 0.001(2) 0.010(3)
C3 0.046(3) 0.141(6) 0.127(5) -0.068(5) -0.015(3) 0.027(4)
C4 0.046(3) 0.152(6) 0.111(5) -0.063(5) -0.025(3) 0.008(4)
C5 0.036(2) 0.087(4) 0.044(2) -0.044(3) -0.0083(19) 0.013(2)
C6 0.048(3) 0.136(6) 0.129(5) -0.050(5) -0.002(4) 0.029(4)
C7 0.049(3) 0.133(6) 0.116(5) -0.063(5) -0.014(3) 0.014(4)
C8 0.025(2) 0.088(4) 0.053(3) -0.031(3) 0.000(2) 0.007(2)
C9 0.030(2) 0.088(4) 0.052(3) -0.033(3) 0.002(2) 0.012(2)
C10 0.028(2) 0.073(4) 0.043(2) -0.025(2) 0.0001(18) 0.007(2)
C11 0.027(2) 0.072(4) 0.050(3) -0.026(3) 0.0022(19) 0.006(2)
C12 0.031(2) 0.069(3) 0.048(3) -0.027(2) 0.0061(19) 0.003(2)
C13 0.033(2) 0.085(4) 0.051(3) -0.037(3) 0.003(2) 0.003(2)
C14 0.029(2) 0.066(3) 0.043(2) -0.022(2) 0.0011(18) 0.007(2)
C15 0.038(3) 0.094(5) 0.058(3) -0.039(3) -0.015(2) 0.026(3)
C16 0.044(3) 0.073(4) 0.058(3) -0.031(3) -0.009(2) 0.022(3)
C17 0.032(2) 0.050(3) 0.039(2) -0.015(2) -0.0011(18) 0.000(2)
C18 0.035(2) 0.059(3) 0.043(2) -0.011(2) -0.0076(19) 0.012(2)
C19 0.038(2) 0.059(3) 0.046(3) -0.018(2) -0.004(2) 0.013(2)
C20 0.032(2) 0.047(3) 0.037(2) -0.0091(19) 0.0013(18) -0.0032(19)
C21 0.032(2) 0.065(3) 0.047(3) -0.024(2) 0.0096(19) 0.002(2)
C22 0.035(2) 0.065(3) 0.063(3) -0.034(3) 0.010(2) -0.005(2)
C23 0.033(2) 0.062(3) 0.059(3) -0.026(3) 0.015(2) -0.008(2)
C24 0.034(2) 0.047(3) 0.043(2) -0.015(2) 0.0114(18) 0.0024(19)
C25 0.040(3) 0.057(3) 0.066(3) -0.031(3) 0.019(2) -0.007(2)
C26 0.034(2) 0.073(4) 0.072(3) -0.033(3) 0.020(2) -0.012(2)
C27 0.038(2) 0.042(2) 0.034(2) -0.0014(18) 0.0094(17) 0.0080(19)
O7 0.068(2) 0.052(2) 0.100(3) 0.002(2) 0.029(2) -0.014(2)
O8 0.111(3) 0.086(3) 0.079(3) 0.019(2) 0.064(3) 0.011(3)
S1 0.104(3) 0.061(2) 0.149(4) -0.015(2) 0.004(3) -0.004(2)
C28 0.150(12) 0.142(13) 0.186(15) 0.004(12) 0.063(12) -0.032(11)
C29 0.126(9) 0.092(8) 0.149(9) -0.002(8) 0.030(9) 0.006(9)
S1B 0.195(8) 0.198(8) 0.241(8) -0.004(7) 0.026(7) -0.010(7)
C28B 0.175(14) 0.150(14) 0.158(14) -0.048(13) 0.059(13) 0.002(13)
C29B 0.171(14) 0.090(11) 0.162(15) 0.007(12) -0.013(14) -0.056(11)
S2 0.208(8) 0.191(8) 0.210(8) 0.010(7) 0.054(7) 0.026(7)
C30 0.148(14) 0.192(15) 0.157(14) 0.020(13) 0.091(12) -0.003(14)
C31 0.216(17) 0.188(16) 0.170(16) -0.022(15) 0.041(15) 0.036(16)
S2B 0.168(5) 0.103(4) 0.119(4) 0.038(3) 0.092(4) 0.009(3)
C30B 0.225(15) 0.181(14) 0.106(11) 0.009(11) 0.099(11) 0.008(14)
C31B 0.182(13) 0.205(14) 0.224(14) 0.014(13) 0.074(12) 0.004(13)

loop_
_atom_type_symbol
_atom_type_description
_atom_type_scat_dispersion_real
_atom_type_scat_dispersion_imag
_atom_type_scat_source
C C 0.0033 0.0016 'International Tables Vol C Tables 4.2.6.8 and 6.1.1.4'
H H 0.0000 0.0000 'International Tables Vol C Tables 4.2.6.8 and 6.1.1.4'
N N 0.0061 0.0033 'International Tables Vol C Tables 4.2.6.8 and 6.1.1.4'
O O 0.0106 0.0060 'International Tables Vol C Tables 4.2.6.8 and 6.1.1.4'
Tb Tb -0.1723 4.1537 'International Tables Vol C Tables 4.2.6.8 and 6.1.1.4'
S S 0.1246 0.1234 'International Tables Vol C Tables 4.2.6.8 and 6.1.1.4'

loop_
_geom_angle_atom_site_label_1
_geom_angle_atom_site_label_2
_geom_angle_atom_site_label_3
_geom_angle
_geom_angle_site_symmetry_1
_geom_angle_site_symmetry_3
O5 Tb1 O3 75.73(12) 5_655 2_645
O5 Tb1 O4 77.55(12) 5_655 6_565
O3 Tb1 O4 128.24(11) 2_645 6_565
O5 Tb1 O6 123.47(11) 5_655 .
O3 Tb1 O6 77.80(13) 2_645 .
O4 Tb1 O6 81.35(12) 6_565 .
O5 Tb1 O8 79.76(15) 5_655 .
O3 Tb1 O8 137.40(15) 2_645 .
O4 Tb1 O8 78.04(15) 6_565 .
O6 Tb1 O8 144.39(14) . .
O5 Tb1 O7 145.14(14) 5_655 .
O3 Tb1 O7 139.12(14) 2_645 .
O4 Tb1 O7 76.85(13) 6_565 .
O6 Tb1 O7 75.12(13) . .
O8 Tb1 O7 72.10(15) . .
O5 Tb1 O1 134.71(12) 5_655 3_545
O3 Tb1 O1 74.85(13) 2_645 3_545
O4 Tb1 O1 147.32(13) 6_565 3_545
O6 Tb1 O1 82.33(12) . 3_545
O8 Tb1 O1 100.01(17) . 3_545
O7 Tb1 O1 71.68(15) . 3_545
O5 Tb1 O2 86.66(13) 5_655 3_545
O3 Tb1 O2 73.63(14) 2_645 3_545
O4 Tb1 O2 146.96(13) 6_565 3_545
O6 Tb1 O2 130.99(12) . 3_545
O8 Tb1 O2 70.63(16) . 3_545
O7 Tb1 O2 102.53(16) . 3_545
O1 Tb1 O2 52.29(13) 3_545 3_545
O5 Tb1 C1 111.13(15) 5_655 3_545
O3 Tb1 C1 72.24(14) 2_645 3_545
O4 Tb1 C1 159.51(14) 6_565 3_545
O6 Tb1 C1 106.73(14) . 3_545
O8 Tb1 C1 85.17(17) . 3_545
O7 Tb1 C1 86.93(16) . 3_545
O1 Tb1 C1 26.00(14) 3_545 3_545
O2 Tb1 C1 26.29(14) 3_545 3_545
C1 O1 Tb1 94.5(3) . 3_455
C1 O2 Tb1 91.6(3) . 3_455
C20 O3 Tb1 142.0(3) . 2_665
C20 O4 Tb1 136.2(3) . 6_566
C27 O5 Tb1 176.9(3) . 5_655
C27 O6 Tb1 110.7(3) . .
O1 C1 O2 121.5(5) . .
O1 C1 C2 119.1(5) . .
O2 C1 C2 119.4(5) . .
O1 C1 Tb1 59.5(2) . 3_455
O2 C1 Tb1 62.1(3) . 3_455
C2 C1 Tb1 178.4(4) . 3_455
C3 C2 C7 120.0 . .
C3 C2 C1 118.5(4) . .
C7 C2 C1 121.4(4) . .
C2 C3 C4 120.0 . .
C2 C3 H3A 120.0 . .
C4 C3 H3A 120.0 . .
C3 C4 C5 120.0 . .
C3 C4 H4A 120.0 . .
C5 C4 H4A 120.0 . .
C4 C5 C6 120.0 . .
C4 C5 C8 118.8(3) . .
C6 C5 C8 120.9(3) . .
C7 C6 C5 120.0 . .
C7 C6 H6A 120.0 . .
C5 C6 H6A 120.0 . .
C6 C7 C2 120.0 . .
C6 C7 H7A 120.0 . .
C2 C7 H7A 120.0 . .
C13 C8 C9 119.3(4) . .
C13 C8 C5 120.2(4) . .
C9 C8 C5 120.5(4) . .
C8 C9 C10 121.2(4) . .
C8 C9 H9A 119.4 . .
C10 C9 H9A 119.4 . .
C9 C10 C11 118.3(4) . .
C9 C10 C14 121.2(4) . .
C11 C10 C14 120.6(4) . .
C12 C11 C10 121.7(4) . .
C12 C11 H11A 119.2 . .
C10 C11 H11A 119.2 . .
C13 C12 C11 118.4(4) . .
C13 C12 C21 120.8(4) . .
C11 C12 C21 120.8(4) . .
C8 C13 C12 121.2(4) . .
C8 C13 H13A 119.4 . .
C12 C13 H13A 119.4 . .
C15 C14 C19 117.2(4) . .
C15 C14 C10 121.1(4) . .
C19 C14 C10 121.6(4) . .
C16 C15 C14 121.6(5) . .
C16 C15 H15A 119.2 . .
C14 C15 H15A 119.2 . .
C17 C16 C15 120.3(5) . .
C17 C16 H16A 119.8 . .
C15 C16 H16A 119.8 . .
C18 C17 C16 118.7(4) . .
C18 C17 C20 121.1(4) . .
C16 C17 C20 120.2(4) . .
C17 C18 C19 120.8(4) . .
C17 C18 H18A 119.6 . .
C19 C18 H18A 119.6 . .
C18 C19 C14 121.4(4) . .
C18 C19 H19A 119.3 . .
C14 C19 H19A 119.3 . .
O3 C20 O4 126.3(4) . .
O3 C20 C17 116.6(4) . .
O4 C20 C17 117.1(4) . .
C22 C21 C26 118.0(4) . .
C22 C21 C12 121.5(4) . .
C26 C21 C12 120.5(4) . .
C23 C22 C21 120.8(5) . .
C23 C22 H22A 119.6 . .
C21 C22 H22A 119.6 . .
C22 C23 C24 120.8(4) . .
C22 C23 H23A 119.6 . .
C24 C23 H23A 119.6 . .
C25 C24 C23 118.9(4) . .
C25 C24 C27 121.2(4) . .
C23 C24 C27 119.9(4) . .
C24 C25 C26 120.7(5) . .
C24 C25 H25A 119.7 . .
C26 C25 H25A 119.7 . .
C25 C26 C21 120.8(5) . .
C25 C26 H26A 119.6 . .
C21 C26 H26A 119.6 . .
O6 C27 O5 122.7(4) . .
O6 C27 C24 118.9(4) . .
O5 C27 C24 118.4(4) . .
S1B O7 S1 52.2(5) . .
S1B O7 Tb1 136.6(5) . .
S1 O7 Tb1 129.6(3) . .
S2B O8 S2 35.4(6) . .
S2B O8 Tb1 135.2(3) . .
S2 O8 Tb1 137.7(6) . .
O7 S1 C28 112.8(9) . .
O7 S1 C29 104.9(7) . .
C28 S1 C29 105.4(8) . .
S1 C28 H28A 109.5 . .
S1 C28 H28B 109.5 . .
H28A C28 H28B 109.5 . .
S1 C28 H28C 109.5 . .
H28A C28 H28C 109.5 . .
H28B C28 H28C 109.5 . .
C29 C29 S1 151(2) 5_665 .
C29 C29 H29A 109.5 5_665 .
S1 C29 H29A 41.4 . .
C29 C29 H29B 109.5 5_665 .
S1 C29 H29B 84.0 . .
H29A C29 H29B 109.5 . .
C29 C29 H29C 109.5 5_665 .
S1 C29 H29C 89.0 . .
H29A C29 H29C 109.5 . .
H29B C29 H29C 109.5 . .
O7 S1B C29B 107.8(10) . .
O7 S1B C28B 119.9(12) . .
C29B S1B C28B 106.2(8) . .
S1B C28B H28D 109.5 . .
S1B C28B H28E 109.5 . .
H28D C28B H28E 109.5 . .
S1B C28B H28F 109.5 . .
H28D C28B H28F 109.5 . .
H28E C28B H28F 109.5 . .
S1B C29B H29D 109.5 . .
S1B C29B H29E 109.5 . .
H29D C29B H29E 109.5 . .
S1B C29B H29F 109.5 . .
H29D C29B H29F 109.5 . .
H29E C29B H29F 109.5 . .
O8 S2 C31 130.5(16) . .
O8 S2 C30 94.9(10) . .
C31 S2 C30 98.9(12) . .
S2 C30 H30A 109.5 . .
S2 C30 H30B 109.5 . .
H30A C30 H30B 109.5 . .
S2 C30 H30C 109.5 . .
H30A C30 H30C 109.5 . .
H30B C30 H30C 109.5 . .
S2 C31 H31A 109.5 . .
S2 C31 H31B 109.5 . .
H31A C31 H31B 109.5 . .
S2 C31 H31C 109.5 . .
H31A C31 H31C 109.5 . .
H31B C31 H31C 109.5 . .
O8 S2B C31B 101.9(10) . .
O8 S2B C30B 102.7(8) . .
C31B S2B C30B 105.0(8) . .
S2B C30B H30D 109.5 . .
S2B C30B H30E 109.5 . .
H30D C30B H30E 109.5 . .
S2B C30B H30F 109.5 . .
H30D C30B H30F 109.5 . .
H30E C30B H30F 109.5 . .
S2B C31B H31D 109.5 . .
S2B C31B H31E 109.5 . .
H31D C31B H31E 109.5 . .
S2B C31B H31F 109.5 . .
H31D C31B H31F 109.5 . .
H31E C31B H31F 109.5 . .

loop_
_geom_bond_atom_site_label_1
_geom_bond_atom_site_label_2
_geom_bond_distance
_geom_bond_site_symmetry_2
Tb1 O5 2.304(3) 5_655
Tb1 O3 2.339(3) 2_645
Tb1 O4 2.351(3) 6_565
Tb1 O6 2.367(3) .
Tb1 O8 2.383(4) .
Tb1 O7 2.406(4) .
Tb1 O1 2.437(3) 3_545
Tb1 O2 2.493(4) 3_545
Tb1 C1 2.820(5) 3_545
O1 C1 1.240(6) .
O1 Tb1 2.437(3) 3_455
O2 C1 1.249(6) .
O2 Tb1 2.493(4) 3_455
O3 C20 1.248(5) .
O3 Tb1 2.339(3) 2_665
O4 C20 1.261(5) .
O4 Tb1 2.351(3) 6_566
O5 C27 1.258(5) .
O5 Tb1 2.304(3) 5_655
O6 C27 1.249(5) .
C1 C2 1.491(5) .
C1 Tb1 2.820(5) 3_455
C2 C3 1.3900 .
C2 C7 1.3900 .
C3 C4 1.3900 .
C3 H3A 0.9300 .
C4 C5 1.3900 .
C4 H4A 0.9300 .
C5 C6 1.3900 .
C5 C8 1.533(5) .
C6 C7 1.3900 .
C6 H6A 0.9300 .
C7 H7A 0.9300 .
C8 C13 1.389(6) .
C8 C9 1.390(6) .
C9 C10 1.391(6) .
C9 H9A 0.9300 .
C10 C11 1.395(6) .
C10 C14 1.488(6) .
C11 C12 1.396(6) .
C11 H11A 0.9300 .
C12 C13 1.388(6) .
C12 C21 1.482(6) .
C13 H13A 0.9300 .
C14 C15 1.383(7) .
C14 C19 1.383(6) .
C15 C16 1.380(7) .
C15 H15A 0.9300 .
C16 C17 1.382(6) .
C16 H16A 0.9300 .
C17 C18 1.371(6) .
C17 C20 1.503(6) .
C18 C19 1.381(6) .
C18 H18A 0.9300 .
C19 H19A 0.9300 .
C21 C22 1.392(6) .
C21 C26 1.389(7) .
C22 C23 1.378(6) .
C22 H22A 0.9300 .
C23 C24 1.382(6) .
C23 H23A 0.9300 .
C24 C25 1.377(6) .
C24 C27 1.497(6) .
C25 C26 1.385(6) .
C25 H25A 0.9300 .
C26 H26A 0.9300 .
O7 S1B 1.486(7) .
O7 S1 1.521(5) .
O8 S2B 1.485(5) .
O8 S2 1.487(8) .
S1 C28 1.754(10) .
S1 C29 1.773(10) .
C28 H28A 0.9600 .
C28 H28B 0.9600 .
C28 H28C 0.9600 .
C29 C29 1.19(2) 5_665
C29 H29A 0.9600 .
C29 H29B 0.9600 .
C29 H29C 0.9600 .
S1B C29B 1.749(10) .
S1B C28B 1.760(10) .
C28B H28D 0.9600 .
C28B H28E 0.9600 .
C28B H28F 0.9600 .
C29B H29D 0.9600 .
C29B H29E 0.9600 .
C29B H29F 0.9600 .
S2 C31 1.67(3) .
S2 C30 2.00(2) .
C30 H30A 0.9600 .
C30 H30B 0.9600 .
C30 H30C 0.9600 .
C31 H31A 0.9600 .
C31 H31B 0.9600 .
C31 H31C 0.9600 .
S2B C31B 1.762(11) .
S2B C30B 1.767(10) .
C30B H30D 0.9600 .
C30B H30E 0.9600 .
C30B H30F 0.9600 .
C31B H31D 0.9600 .
C31B H31E 0.9600 .
C31B H31F 0.9600 .
